data_9014544
loop_
_publ_author_name
'Brasseur, H.'
'Pauling, L.'

_publ_section_title
;
 The Crystal Structure of Ammonium Cadmium Chloride, N H4 Cd Cl3
 _cod_database_code 1010376
;
_journal_name_full 'Journal of the American Chemical Society'
_journal_page_first 2886
_journal_page_last 2890
_journal_paper_doi 10.1021/ja01279a016
_journal_volume 60
_journal_year 1938
_chemical_formula_sum 'Cd Cl3 N'
_space_group_IT_number 62
_symmetry_space_group_name_Hall '-P 2c 2n'
_symmetry_space_group_name_H-M 'P n a m'
_cell_angle_alpha 90
_cell_angle_beta 90
_cell_angle_gamma 90
_cell_length_a 8.96
_cell_length_b 14.87
_cell_length_c 3.97
_cell_formula_units_Z 4
_cell_volume 528.944
_database_code_amcsd 0017302
_exptl_crystal_density_diffrn 2.923
_cod_duplicate_entry 1010376
_cod_database_code 9014544
_amcsd_formula_title 'Cd Cl3 H4 N'

loop_
_space_group_symop_operation_xyz
x,y,z
x,y,1/2-z
-x,-y,1/2+z
1/2-x,1/2+y,1/2+z
1/2+x,1/2-y,1/2-z
1/2+x,1/2-y,z
1/2-x,1/2+y,-z
-x,-y,-z

loop_
_atom_site_label
_atom_site_fract_x
_atom_site_fract_y
_atom_site_fract_z
Cd1 0.16500 0.05400 0.25000
Cl1 0.28400 0.21500 0.25000
Cl2 0.16700 0.49600 0.25000
Cl3 0.02600 0.89800 0.25000
N1 0.43000 0.82000 0.25000

loop_
_cod_related_entry_id
_cod_related_entry_database
_cod_related_entry_code
1 AMCSD 0017302
